data_7024401
loop_
_publ_author_name
'Cadierno, Victorio'
'D\'iez, Josefina'
'Garc\'ia-Alvarez, Joaqu\'in'
'Gimeno, Jos\'e'

_publ_section_title
;
 Access to the first (iminophosphoranyl)(selenophosphoranyl)methane
 ligands Ph2P(=Se)CH2P(=NR)Ph2: coordination of their methanide and
 methandiide anions to ruthenium.
;
_journal_issue 3
_journal_name_full 'Dalton transactions (Cambridge, England : 2003)'
_journal_page_first 941
_journal_page_last 956
_journal_paper_doi 10.1039/b916554a
_journal_volume 39
_journal_year 2010
_chemical_compound_source synthesis
_chemical_formula_moiety 'C34 H33 N P2 Se'
_chemical_formula_sum 'C34 H33 N P2 Se'
_chemical_formula_weight 596.51
_chemical_name_systematic
;
?
;
_space_group_IT_number 61
_symmetry_cell_setting orthorhombic
_symmetry_Int_Tables_number 61
_symmetry_space_group_name_Hall '-P 2ac 2ab'
_symmetry_space_group_name_H-M 'P b c a'
_atom_sites_solution_hydrogens geom
_atom_sites_solution_primary direct
_atom_sites_solution_secondary difmap
_audit_creation_method SHELXL-97
_cell_angle_alpha 90.00
_cell_angle_beta 90.00
_cell_angle_gamma 90.00
_cell_formula_units_Z 8
_cell_length_a 15.9884(4)
_cell_length_b 15.1347(8)
_cell_length_c 24.3470(12)
_cell_measurement_reflns_used 5991
_cell_measurement_temperature 150(2)
_cell_measurement_theta_max 25.4
_cell_measurement_theta_min 0.84
_cell_volume 5891.5(5)
_computing_cell_refinement 'HKL Scalepack (Otwinowki & Minor 1997)'
_computing_data_collection 'Collect (Bruker, 2004)'
_computing_data_reduction 'HKL Denzo and scalepack (Otwinowski & Minor 1997)'
_computing_molecular_graphics 'PLATON (Spek, 2007)'
_computing_publication_material 'WinGX publication routines (Farrugia, 1999)'
_computing_structure_refinement 'SHELXL-97 (Sheldrick, 1997)'
_computing_structure_solution 'SIR-92 (Altomare, 1994)'
_diffrn_ambient_temperature 150(2)
_diffrn_detector_area_resol_mean 9
_diffrn_measured_fraction_theta_full 1.000
_diffrn_measured_fraction_theta_max 1.000
_diffrn_measurement_device '95 mm CCD camera on \k-goniostat'
_diffrn_measurement_device_type KappaCCD
_diffrn_measurement_method '\f and \w scan'
_diffrn_radiation_monochromator 'horizontally mounted graphite crystal'
_diffrn_radiation_source 'fine-focus sealed tube'
_diffrn_radiation_type MoK\a
_diffrn_radiation_wavelength 0.71073
_diffrn_reflns_av_R_equivalents 0.1142
_diffrn_reflns_av_sigmaI/netI 0.2206
_diffrn_reflns_limit_h_max 19
_diffrn_reflns_limit_h_min 0
_diffrn_reflns_limit_k_max 18
_diffrn_reflns_limit_k_min 0
_diffrn_reflns_limit_l_max 0
_diffrn_reflns_limit_l_min -29
_diffrn_reflns_number 60837
_diffrn_reflns_theta_full 25.33
_diffrn_reflns_theta_max 25.33
_diffrn_reflns_theta_min 1.67
_diffrn_standards_number 0
_exptl_absorpt_coefficient_mu 1.407
_exptl_absorpt_correction_T_max 1.057
_exptl_absorpt_correction_T_min 0.935
_exptl_absorpt_correction_type multi-scan
_exptl_absorpt_process_details
;
R.H. Blessing, Acta Cryst. (1995), A51, 33-38
;
_exptl_crystal_colour colorless
_exptl_crystal_density_diffrn 1.345
_exptl_crystal_density_method 'not measured'
_exptl_crystal_description prism
_exptl_crystal_F_000 2464
_exptl_crystal_size_max 0.15
_exptl_crystal_size_mid 0.12
_exptl_crystal_size_min 0.12
_refine_diff_density_max 0.474
_refine_diff_density_min -0.556
_refine_diff_density_rms 0.130
_refine_ls_extinction_method none
_refine_ls_goodness_of_fit_ref 0.802
_refine_ls_hydrogen_treatment constr
_refine_ls_matrix_type full
_refine_ls_number_parameters 346
_refine_ls_number_reflns 5390
_refine_ls_number_restraints 0
_refine_ls_restrained_S_all 0.802
_refine_ls_R_factor_all 0.1037
_refine_ls_R_factor_gt 0.0403
_refine_ls_shift/su_max 0.000
_refine_ls_shift/su_mean 0.000
_refine_ls_structure_factor_coef Fsqd
_refine_ls_weighting_details 'calc w=1/[\s^2^(Fo^2^)+(0.0620P)^2^+0.0000P] where P=(Fo^2^+2Fc^2^)/3'
_refine_ls_weighting_scheme calc
_refine_ls_wR_factor_gt 0.1196
_refine_ls_wR_factor_ref 0.1687
_reflns_number_gt 2321
_reflns_number_total 5390
_reflns_threshold_expression >2sigma(I)
_cod_data_source_file b916554a.txt
_cod_data_source_block 2a
_cod_database_code 7024401

loop_
_symmetry_equiv_pos_as_xyz
'x, y, z'
'-x+1/2, -y, z+1/2'
'x+1/2, -y+1/2, -z'
'-x, y+1/2, -z+1/2'
'-x, -y, -z'
'x-1/2, y, -z-1/2'
'-x-1/2, y-1/2, z'
'x, -y-1/2, z-1/2'

loop_
_atom_site_label
_atom_site_type_symbol
_atom_site_fract_x
_atom_site_fract_y
_atom_site_fract_z
_atom_site_U_iso_or_equiv
_atom_site_adp_type
_atom_site_occupancy
_atom_site_symmetry_multiplicity
_atom_site_calc_flag
_atom_site_refinement_flags
C1 C 0.6791(4) 0.2563(5) 0.5455(2) 0.0164(17) Uani 1 1 d .
H1A H 0.6270 0.2556 0.5243 0.020 Uiso 1 1 calc R
H1B H 0.6972 0.3181 0.5474 0.020 Uiso 1 1 calc R
C2 C 0.7590(4) 0.2602(5) 0.4397(2) 0.0166(16) Uani 1 1 d .
C3 C 0.8015(5) 0.2213(6) 0.3956(3) 0.036(2) Uani 1 1 d .
H3 H 0.8274 0.1660 0.3999 0.043 Uiso 1 1 calc R
C4 C 0.8052(6) 0.2646(6) 0.3459(3) 0.039(2) Uani 1 1 d .
H4 H 0.8344 0.2392 0.3163 0.046 Uiso 1 1 calc R
C5 C 0.7662(5) 0.3450(5) 0.3395(3) 0.029(2) Uani 1 1 d .
H5 H 0.7676 0.3735 0.3052 0.035 Uiso 1 1 calc R
C6 C 0.7255(5) 0.3836(5) 0.3825(3) 0.030(2) Uani 1 1 d .
H6 H 0.7001 0.4391 0.3779 0.036 Uiso 1 1 calc R
C7 C 0.7216(5) 0.3416(5) 0.4327(3) 0.0230(18) Uani 1 1 d .
H7 H 0.6934 0.3684 0.4622 0.028 Uiso 1 1 calc R
C8 C 0.8589(5) 0.2193(5) 0.5371(3) 0.0197(18) Uani 1 1 d .
C9 C 0.8804(5) 0.3068(5) 0.5495(3) 0.028(2) Uani 1 1 d .
H9 H 0.8437 0.3537 0.5417 0.034 Uiso 1 1 calc R
C10 C 0.9591(6) 0.3222(7) 0.5740(3) 0.044(3) Uani 1 1 d .
H10 H 0.9746 0.3803 0.5830 0.053 Uiso 1 1 calc R
C11 C 1.0128(5) 0.2550(7) 0.5848(3) 0.042(3) Uani 1 1 d .
H11 H 1.0652 0.2669 0.6006 0.050 Uiso 1 1 calc R
C12 C 0.9905(5) 0.1699(6) 0.5726(3) 0.035(2) Uani 1 1 d .
H12 H 1.0278 0.1235 0.5802 0.042 Uiso 1 1 calc R
C13 C 0.9144(5) 0.1517(6) 0.5494(3) 0.0259(19) Uani 1 1 d .
H13 H 0.8997 0.0929 0.5417 0.031 Uiso 1 1 calc R
C14 C 0.7404(4) 0.1641(5) 0.6451(2) 0.0173(17) Uani 1 1 d .
C15 C 0.7498(5) 0.0729(5) 0.6382(2) 0.0208(18) Uani 1 1 d .
H15 H 0.7094 0.0411 0.6183 0.025 Uiso 1 1 calc R
C16 C 0.8178(5) 0.0287(5) 0.6602(3) 0.0221(19) Uani 1 1 d .
H16 H 0.8232 -0.0327 0.6557 0.027 Uiso 1 1 calc R
C17 C 0.8781(5) 0.0760(5) 0.6890(3) 0.0254(19) Uani 1 1 d .
H17 H 0.9252 0.0467 0.7033 0.030 Uiso 1 1 calc R
C18 C 0.8690(5) 0.1666(5) 0.6966(3) 0.0241(19) Uani 1 1 d .
H18 H 0.9095 0.1978 0.7168 0.029 Uiso 1 1 calc R
C19 C 0.8014(5) 0.2114(5) 0.6750(3) 0.0215(18) Uani 1 1 d .
H19 H 0.7959 0.2727 0.6802 0.026 Uiso 1 1 calc R
C20 C 0.5655(4) 0.1449(5) 0.6124(3) 0.0190(17) Uani 1 1 d .
C21 C 0.5282(5) 0.1169(5) 0.5630(3) 0.0259(19) Uani 1 1 d .
H21 H 0.5493 0.1368 0.5291 0.031 Uiso 1 1 calc R
C22 C 0.4608(5) 0.0602(6) 0.5644(3) 0.031(2) Uani 1 1 d .
H22 H 0.4358 0.0422 0.5312 0.037 Uiso 1 1 calc R
C23 C 0.4292(5) 0.0293(5) 0.6135(3) 0.0251(18) Uani 1 1 d .
H23 H 0.3835 -0.0097 0.6140 0.030 Uiso 1 1 calc R
C24 C 0.4656(5) 0.0563(5) 0.6619(3) 0.0278(19) Uani 1 1 d .
H24 H 0.4448 0.0350 0.6955 0.033 Uiso 1 1 calc R
C25 C 0.5322(5) 0.1142(5) 0.6617(3) 0.026(2) Uani 1 1 d .
H25 H 0.5553 0.1331 0.6952 0.031 Uiso 1 1 calc R
C26 C 0.5606(5) 0.3423(5) 0.6745(3) 0.0181(17) Uani 1 1 d .
C27 C 0.5494(5) 0.3365(5) 0.7322(3) 0.0232(19) Uani 1 1 d .
C28 C 0.4790(5) 0.3740(5) 0.7549(3) 0.032(2) Uani 1 1 d .
H28 H 0.4709 0.3689 0.7930 0.038 Uiso 1 1 calc R
C29 C 0.4200(5) 0.4185(5) 0.7247(3) 0.030(2) Uani 1 1 d .
C30 C 0.4333(5) 0.4263(5) 0.6690(3) 0.029(2) Uani 1 1 d .
H30 H 0.3946 0.4584 0.6478 0.035 Uiso 1 1 calc R
C31 C 0.5011(5) 0.3888(5) 0.6434(3) 0.0205(18) Uani 1 1 d .
C32 C 0.6144(6) 0.2913(5) 0.7676(3) 0.041(2) Uani 1 1 d .
H32A H 0.6029 0.3033 0.8060 0.061 Uiso 1 1 calc R
H32B H 0.6695 0.3136 0.7583 0.061 Uiso 1 1 calc R
H32C H 0.6126 0.2281 0.7613 0.061 Uiso 1 1 calc R
C33 C 0.3435(5) 0.4567(6) 0.7505(4) 0.054(3) Uani 1 1 d .
H33A H 0.2943 0.4279 0.7356 0.081 Uiso 1 1 calc R
H33B H 0.3409 0.5195 0.7428 0.081 Uiso 1 1 calc R
H33C H 0.3455 0.4476 0.7899 0.081 Uiso 1 1 calc R
C34 C 0.5118(5) 0.3995(5) 0.5816(3) 0.034(2) Uani 1 1 d .
H34A H 0.5054 0.3425 0.5639 0.051 Uiso 1 1 calc R
H34B H 0.5670 0.4228 0.5739 0.051 Uiso 1 1 calc R
H34C H 0.4697 0.4399 0.5678 0.051 Uiso 1 1 calc R
N1 N 0.6334(4) 0.3080(4) 0.6513(2) 0.0195(15) Uani 1 1 d .
P1 P 0.75759(12) 0.19734(12) 0.50413(6) 0.0172(4) Uani 1 1 d .
P2 P 0.65151(12) 0.22297(13) 0.61650(7) 0.0162(4) Uani 1 1 d .
Se1 Se 0.73493(5) 0.06216(5) 0.48939(3) 0.0255(2) Uani 1 1 d .

loop_
_atom_site_aniso_label
_atom_site_aniso_U_11
_atom_site_aniso_U_22
_atom_site_aniso_U_33
_atom_site_aniso_U_23
_atom_site_aniso_U_13
_atom_site_aniso_U_12
C1 0.020(4) 0.017(4) 0.013(3) -0.001(3) 0.005(3) 0.001(3)
C2 0.012(4) 0.024(4) 0.013(3) -0.001(3) 0.002(3) -0.008(4)
C3 0.052(6) 0.032(5) 0.024(4) 0.003(4) 0.007(4) 0.010(5)
C4 0.062(7) 0.036(6) 0.018(4) 0.000(4) 0.013(4) 0.004(5)
C5 0.031(5) 0.039(5) 0.018(4) 0.009(4) 0.000(4) -0.009(5)
C6 0.024(5) 0.033(5) 0.033(4) 0.011(4) 0.001(4) 0.009(4)
C7 0.020(5) 0.028(5) 0.021(4) -0.002(3) 0.008(3) -0.001(4)
C8 0.021(4) 0.030(5) 0.007(3) -0.002(3) 0.007(3) -0.014(4)
C9 0.030(5) 0.029(5) 0.025(4) 0.005(4) 0.003(4) -0.007(4)
C10 0.047(7) 0.063(7) 0.023(4) -0.006(5) 0.002(4) -0.047(6)
C11 0.015(5) 0.086(9) 0.023(5) 0.016(5) -0.003(4) -0.002(6)
C12 0.024(5) 0.053(7) 0.027(5) 0.004(5) -0.002(4) -0.003(5)
C13 0.022(5) 0.035(5) 0.020(4) 0.005(4) 0.005(4) 0.002(4)
C14 0.014(4) 0.022(4) 0.015(3) 0.006(3) 0.005(3) 0.004(4)
C15 0.025(5) 0.022(4) 0.016(3) 0.002(3) 0.006(3) -0.005(4)
C16 0.025(5) 0.025(5) 0.017(4) 0.005(3) 0.004(4) 0.005(4)
C17 0.021(5) 0.036(6) 0.019(4) 0.003(4) 0.000(3) 0.008(4)
C18 0.019(5) 0.035(5) 0.018(4) -0.002(4) -0.005(3) -0.001(4)
C19 0.028(5) 0.018(5) 0.018(4) -0.003(3) 0.001(3) -0.003(4)
C20 0.017(4) 0.018(4) 0.022(4) -0.001(4) 0.001(3) 0.004(3)
C21 0.026(5) 0.033(5) 0.018(4) 0.000(4) 0.002(4) -0.003(4)
C22 0.026(5) 0.040(5) 0.026(4) -0.008(4) -0.008(4) -0.005(5)
C23 0.021(5) 0.018(4) 0.036(4) -0.003(4) 0.004(4) -0.001(4)
C24 0.025(5) 0.034(5) 0.025(4) 0.002(4) 0.008(3) -0.007(4)
C25 0.029(5) 0.037(5) 0.012(4) 0.001(4) -0.001(3) -0.001(4)
C26 0.021(4) 0.011(4) 0.022(4) -0.006(3) 0.006(3) -0.003(4)
C27 0.029(5) 0.019(4) 0.022(4) -0.005(3) 0.003(4) -0.007(4)
C28 0.042(6) 0.029(5) 0.024(4) -0.009(4) 0.017(4) -0.006(5)
C29 0.018(5) 0.025(5) 0.049(5) -0.020(4) 0.013(4) -0.005(4)
C30 0.020(5) 0.023(5) 0.044(5) -0.012(4) -0.004(4) 0.005(4)
C31 0.021(4) 0.016(4) 0.024(4) -0.006(4) -0.005(4) -0.005(4)
C32 0.055(7) 0.044(6) 0.022(4) 0.001(4) -0.001(4) 0.004(5)
C33 0.036(6) 0.050(7) 0.075(6) -0.029(6) 0.021(5) -0.002(5)
C34 0.037(6) 0.034(5) 0.031(5) -0.001(4) -0.012(4) 0.003(5)
N1 0.020(4) 0.019(4) 0.019(3) -0.004(3) 0.000(3) 0.002(3)
P1 0.0174(11) 0.0193(10) 0.0150(8) -0.0017(8) 0.0016(9) -0.0014(9)
P2 0.0153(10) 0.0182(11) 0.0151(9) -0.0001(9) 0.0018(8) 0.0010(9)
Se1 0.0307(5) 0.0204(4) 0.0254(4) -0.0044(4) -0.0003(4) -0.0038(4)

loop_
_atom_type_symbol
_atom_type_description
_atom_type_scat_dispersion_real
_atom_type_scat_dispersion_imag
_atom_type_scat_source
C C 0.0033 0.0016 'International Tables Vol C Tables 4.2.6.8 and 6.1.1.4'
H H 0.0000 0.0000 'International Tables Vol C Tables 4.2.6.8 and 6.1.1.4'
N N 0.0061 0.0033 'International Tables Vol C Tables 4.2.6.8 and 6.1.1.4'
P P 0.1023 0.0942 'International Tables Vol C Tables 4.2.6.8 and 6.1.1.4'
Se Se -0.0929 2.2259 'International Tables Vol C Tables 4.2.6.8 and 6.1.1.4'

loop_
_geom_angle_atom_site_label_1
_geom_angle_atom_site_label_2
_geom_angle_atom_site_label_3
_geom_angle
P1 C1 P2 122.7(4)
P1 C1 H1A 106.6
P2 C1 H1A 106.6
P1 C1 H1B 106.6
P2 C1 H1B 106.6
H1A C1 H1B 106.6
C7 C2 C3 119.3(6)
C7 C2 P1 124.3(5)
C3 C2 P1 116.4(6)
C4 C3 C2 119.7(8)
C4 C3 H3 120.1
C2 C3 H3 120.1
C5 C4 C3 120.0(7)
C5 C4 H4 120.0
C3 C4 H4 120.0
C6 C5 C4 120.6(7)
C6 C5 H5 119.7
C4 C5 H5 119.7
C5 C6 C7 120.3(7)
C5 C6 H6 119.9
C7 C6 H6 119.9
C6 C7 C2 120.1(7)
C6 C7 H7 119.9
C2 C7 H7 119.9
C13 C8 C9 119.5(7)
C13 C8 P1 121.6(6)
C9 C8 P1 118.8(6)
C8 C9 C10 117.8(8)
C8 C9 H9 121.1
C10 C9 H9 121.1
C11 C10 C9 121.5(9)
C11 C10 H10 119.3
C9 C10 H10 119.3
C10 C11 C12 119.9(9)
C10 C11 H11 120.1
C12 C11 H11 120.1
C11 C12 C13 120.7(9)
C11 C12 H12 119.7
C13 C12 H12 119.7
C12 C13 C8 120.6(8)
C12 C13 H13 119.7
C8 C13 H13 119.7
C15 C14 C19 119.2(7)
C15 C14 P2 121.5(6)
C19 C14 P2 119.3(5)
C16 C15 C14 121.0(7)
C16 C15 H15 119.5
C14 C15 H15 119.5
C15 C16 C17 119.4(7)
C15 C16 H16 120.3
C17 C16 H16 120.3
C16 C17 C18 120.1(7)
C16 C17 H17 120.0
C18 C17 H17 120.0
C19 C18 C17 121.0(7)
C19 C18 H18 119.5
C17 C18 H18 119.5
C18 C19 C14 119.3(7)
C18 C19 H19 120.4
C14 C19 H19 120.4
C25 C20 C21 118.3(7)
C25 C20 P2 117.3(5)
C21 C20 P2 124.3(5)
C22 C21 C20 119.8(7)
C22 C21 H21 120.1
C20 C21 H21 120.1
C21 C22 C23 121.2(7)
C21 C22 H22 119.4
C23 C22 H22 119.4
C24 C23 C22 119.2(7)
C24 C23 H23 120.4
C22 C23 H23 120.4
C23 C24 C25 120.8(7)
C23 C24 H24 119.6
C25 C24 H24 119.6
C24 C25 C20 120.6(7)
C24 C25 H25 119.7
C20 C25 H25 119.7
N1 C26 C31 122.2(6)
N1 C26 C27 118.9(7)
C31 C26 C27 118.7(7)
C28 C27 C26 118.3(7)
C28 C27 C32 121.3(7)
C26 C27 C32 120.4(7)
C29 C28 C27 123.4(7)
C29 C28 H28 118.3
C27 C28 H28 118.3
C28 C29 C30 117.6(7)
C28 C29 C33 121.9(8)
C30 C29 C33 120.4(8)
C31 C30 C29 122.1(8)
C31 C30 H30 119.0
C29 C30 H30 119.0
C30 C31 C26 119.9(7)
C30 C31 C34 119.4(7)
C26 C31 C34 120.7(7)
C27 C32 H32A 109.5
C27 C32 H32B 109.5
H32A C32 H32B 109.5
C27 C32 H32C 109.5
H32A C32 H32C 109.5
H32B C32 H32C 109.5
C29 C33 H33A 109.5
C29 C33 H33B 109.5
H33A C33 H33B 109.5
C29 C33 H33C 109.5
H33A C33 H33C 109.5
H33B C33 H33C 109.5
C31 C34 H34A 109.5
C31 C34 H34B 109.5
H34A C34 H34B 109.5
C31 C34 H34C 109.5
H34A C34 H34C 109.5
H34B C34 H34C 109.5
C26 N1 P2 132.8(5)
C2 P1 C8 105.6(3)
C2 P1 C1 103.0(3)
C8 P1 C1 105.9(3)
C2 P1 Se1 111.1(2)
C8 P1 Se1 113.7(3)
C1 P1 Se1 116.5(2)
N1 P2 C14 109.9(3)
N1 P2 C20 115.1(3)
C14 P2 C20 107.1(3)
N1 P2 C1 108.9(3)
C14 P2 C1 107.7(3)
C20 P2 C1 107.8(3)

loop_
_geom_bond_atom_site_label_1
_geom_bond_atom_site_label_2
_geom_bond_distance
C1 P1 1.840(7)
C1 P2 1.853(6)
C1 H1A 0.9800
C1 H1B 0.9800
C2 C7 1.380(10)
C2 C3 1.401(9)
C2 P1 1.834(6)
C3 C4 1.378(10)
C3 H3 0.9400
C4 C5 1.376(11)
C4 H4 0.9400
C5 C6 1.364(10)
C5 H5 0.9400
C6 C7 1.380(9)
C6 H6 0.9400
C7 H7 0.9400
C8 C13 1.388(10)
C8 C9 1.401(10)
C8 P1 1.838(7)
C9 C10 1.411(11)
C9 H9 0.9400
C10 C11 1.357(12)
C10 H10 0.9400
C11 C12 1.369(12)
C11 H11 0.9400
C12 C13 1.369(11)
C12 H12 0.9400
C13 H13 0.9400
C14 C15 1.399(9)
C14 C19 1.411(9)
C14 P2 1.816(7)
C15 C16 1.384(10)
C15 H15 0.9400
C16 C17 1.390(10)
C16 H16 0.9400
C17 C18 1.392(10)
C17 H17 0.9400
C18 C19 1.380(10)
C18 H18 0.9400
C19 H19 0.9400
C20 C25 1.394(9)
C20 C21 1.407(10)
C20 P2 1.816(7)
C21 C22 1.379(10)
C21 H21 0.9400
C22 C23 1.381(10)
C22 H22 0.9400
C23 C24 1.375(10)
C23 H23 0.9400
C24 C25 1.379(10)
C24 H24 0.9400
C25 H25 0.9400
C26 N1 1.395(9)
C26 C31 1.405(10)
C26 C27 1.418(9)
C27 C28 1.377(10)
C27 C32 1.514(10)
C28 C29 1.372(11)
C28 H28 0.9400
C29 C30 1.379(10)
C29 C33 1.492(10)
C30 C31 1.373(10)
C30 H30 0.9400
C31 C34 1.523(9)
C32 H32A 0.9700
C32 H32B 0.9700
C32 H32C 0.9700
C33 H33A 0.9700
C33 H33B 0.9700
C33 H33C 0.9700
C34 H34A 0.9700
C34 H34B 0.9700
C34 H34C 0.9700
N1 P2 1.567(6)
P1 Se1 2.109(2)

loop_
_geom_torsion_atom_site_label_1
_geom_torsion_atom_site_label_2
_geom_torsion_atom_site_label_3
_geom_torsion_atom_site_label_4
_geom_torsion
C7 C2 C3 C4 -0.2(12)
P1 C2 C3 C4 179.9(7)
C2 C3 C4 C5 -1.0(13)
C3 C4 C5 C6 1.8(13)
C4 C5 C6 C7 -1.3(12)
C5 C6 C7 C2 0.2(12)
C3 C2 C7 C6 0.6(11)
P1 C2 C7 C6 -179.5(6)
C13 C8 C9 C10 0.3(10)
P1 C8 C9 C10 -179.0(5)
C8 C9 C10 C11 0.7(11)
C9 C10 C11 C12 -0.9(12)
C10 C11 C12 C13 0.2(12)
C11 C12 C13 C8 0.9(11)
C9 C8 C13 C12 -1.1(10)
P1 C8 C13 C12 178.2(5)
C19 C14 C15 C16 -0.1(10)
P2 C14 C15 C16 -179.9(5)
C14 C15 C16 C17 -0.8(10)
C15 C16 C17 C18 1.5(10)
C16 C17 C18 C19 -1.4(11)
C17 C18 C19 C14 0.5(10)
C15 C14 C19 C18 0.2(10)
P2 C14 C19 C18 -179.9(5)
C25 C20 C21 C22 -0.3(11)
P2 C20 C21 C22 -177.2(6)
C20 C21 C22 C23 -0.7(12)
C21 C22 C23 C24 0.5(12)
C22 C23 C24 C25 0.7(12)
C23 C24 C25 C20 -1.6(12)
C21 C20 C25 C24 1.5(11)
P2 C20 C25 C24 178.6(6)
N1 C26 C27 C28 177.2(6)
C31 C26 C27 C28 2.3(11)
N1 C26 C27 C32 -1.8(11)
C31 C26 C27 C32 -176.7(7)
C26 C27 C28 C29 -1.5(11)
C32 C27 C28 C29 177.5(8)
C27 C28 C29 C30 -0.8(12)
C27 C28 C29 C33 178.7(7)
C28 C29 C30 C31 2.3(12)
C33 C29 C30 C31 -177.2(7)
C29 C30 C31 C26 -1.5(12)
C29 C30 C31 C34 179.6(7)
N1 C26 C31 C30 -175.6(7)
C27 C26 C31 C30 -0.9(11)
N1 C26 C31 C34 3.3(11)
C27 C26 C31 C34 178.0(7)
C31 C26 N1 P2 -79.2(9)
C27 C26 N1 P2 106.1(7)
C7 C2 P1 C8 -98.9(7)
C3 C2 P1 C8 80.9(6)
C7 C2 P1 C1 12.0(7)
C3 C2 P1 C1 -168.2(6)
C7 C2 P1 Se1 137.4(6)
C3 C2 P1 Se1 -42.7(6)
C13 C8 P1 C2 -120.7(6)
C9 C8 P1 C2 58.7(6)
C13 C8 P1 C1 130.5(6)
C9 C8 P1 C1 -50.1(6)
C13 C8 P1 Se1 1.4(6)
C9 C8 P1 Se1 -179.3(5)
P2 C1 P1 C2 -179.1(4)
P2 C1 P1 C8 -68.5(5)
P2 C1 P1 Se1 59.0(5)
C26 N1 P2 C14 -130.6(6)
C26 N1 P2 C20 -9.6(8)
C26 N1 P2 C1 111.6(7)
C15 C14 P2 N1 153.4(5)
C19 C14 P2 N1 -26.4(6)
C15 C14 P2 C20 27.7(6)
C19 C14 P2 C20 -152.2(5)
C15 C14 P2 C1 -88.0(6)
C19 C14 P2 C1 92.1(6)
C25 C20 P2 N1 -55.4(7)
C21 C20 P2 N1 121.6(6)
C25 C20 P2 C14 67.2(6)
C21 C20 P2 C14 -115.9(6)
C25 C20 P2 C1 -177.1(6)
C21 C20 P2 C1 -0.2(7)
P1 C1 P2 N1 144.0(4)
P1 C1 P2 C14 24.9(5)
P1 C1 P2 C20 -90.4(5)
